data_4303917
loop_
_publ_author_name
'Dipanwita Das'
'Atanu Kumar Das'
'Biprajit Sarkar'
'Tapan Kumar Mondal'
'Shaikh M. Mobin'
'Jan Fiedler'
'Stanislav Z\'ali\<s'
'Francisco A. Urbanos'
'Reyes Jim\'enez-Aparicio'
'Wolfgang Kaim'
'Goutam Kumar Lahiri'

_publ_section_title
;
The Semiquinone-Ruthenium Combination as a Remarkably Invariant Feature
in the Redox and Substitution Series [Ru(Q)n(acac)3-n]m, n= 1-3; m=
(-2), -1, 0, +1, (+2); Q =
4,6-Di-tert-butyl-N-phenyl-o-iminobenzoquinone
;
_journal_name_full 'Inorganic Chemistry'
_journal_page_first 11853
_journal_page_last 11864
_journal_paper_doi 10.1021/ic901900g
_journal_volume 48
_journal_year 2009
_chemical_formula_sum 'C30 H39 N O5 Ru'
_chemical_formula_weight 594.71
_chemical_name_systematic
;
 ?
;
_space_group_IT_number 2
_symmetry_cell_setting triclinic
_symmetry_space_group_name_Hall '-P 1'
_symmetry_space_group_name_H-M 'P -1'
_atom_sites_solution_hydrogens geom
_atom_sites_solution_primary direct
_atom_sites_solution_secondary difmap
_audit_creation_method SHELXL-97
_cell_angle_alpha 88.701(4)
_cell_angle_beta 80.169(6)
_cell_angle_gamma 79.386(7)
_cell_formula_units_Z 2
_cell_length_a 8.8841(10)
_cell_length_b 11.9536(7)
_cell_length_c 14.2928(7)
_cell_measurement_reflns_used 5595
_cell_measurement_temperature 150(2)
_cell_measurement_theta_max 32.4222
_cell_measurement_theta_min 3.1617
_cell_volume 1469.9(2)
_computing_cell_refinement 'CrysAlis RED, Oxford Diffraction Ltd.,'
_computing_data_collection 'CrysAlis CCD, Oxford Diffraction Ltd.,'
_computing_data_reduction 'CrysAlis RED, Oxford Diffraction Ltd.,'
_computing_molecular_graphics Ortep3
_computing_publication_material Shelx97
_computing_structure_refinement 'SHELXL-97 (Sheldrick, 1997)'
_computing_structure_solution 'SHELXS-97 (Sheldrick, 1997)'
_diffrn_ambient_temperature 150(2)
_diffrn_detector_area_resol_mean 15.9948
_diffrn_measured_fraction_theta_full 0.997
_diffrn_measured_fraction_theta_max 0.997
_diffrn_measurement_device_type 'OXFORD DIFFRACTION XCALIBUR-S'
_diffrn_measurement_method \w/q-scan
_diffrn_radiation_monochromator graphite
_diffrn_radiation_source 'Enhance (Mo) X-ray Source'
_diffrn_radiation_type MoK\a
_diffrn_radiation_wavelength 0.71073
_diffrn_reflns_av_R_equivalents 0.0206
_diffrn_reflns_av_sigmaI/netI 0.0279
_diffrn_reflns_limit_h_max 9
_diffrn_reflns_limit_h_min -10
_diffrn_reflns_limit_k_max 13
_diffrn_reflns_limit_k_min -14
_diffrn_reflns_limit_l_max 16
_diffrn_reflns_limit_l_min -16
_diffrn_reflns_number 11448
_diffrn_reflns_theta_full 25.00
_diffrn_reflns_theta_max 25.00
_diffrn_reflns_theta_min 3.18
_exptl_absorpt_coefficient_mu 0.570
_exptl_absorpt_correction_T_max 0.9193
_exptl_absorpt_correction_T_min 0.8800
_exptl_absorpt_correction_type multi-scan
_exptl_absorpt_process_details
;
CrysAlis RED, Oxford Diffraction Ltd.,
Version 1.171.31.7 (release 18-10-2006 CrysAlis171 .NET)
(compiled Oct 18 2006,16:28:17)
Empirical absorption correction using spherical harmonics,
 implemented in SCALE3 ABSPACK scaling algorithm.
;
_exptl_crystal_colour black
_exptl_crystal_density_diffrn 1.344
_exptl_crystal_density_method 'not measured'
_exptl_crystal_description block
_exptl_crystal_F_000 620
_exptl_crystal_size_max 0.23
_exptl_crystal_size_mid 0.18
_exptl_crystal_size_min 0.15
_refine_diff_density_max 0.461
_refine_diff_density_min -0.297
_refine_diff_density_rms 0.060
_refine_ls_extinction_method none
_refine_ls_goodness_of_fit_ref 1.133
_refine_ls_hydrogen_treatment riding
_refine_ls_matrix_type full
_refine_ls_number_parameters 344
_refine_ls_number_reflns 5168
_refine_ls_number_restraints 0
_refine_ls_restrained_S_all 1.133
_refine_ls_R_factor_all 0.0318
_refine_ls_R_factor_gt 0.0277
_refine_ls_shift/su_max 0.121
_refine_ls_shift/su_mean 0.001
_refine_ls_structure_factor_coef Fsqd
_refine_ls_weighting_details 'calc w=1/[\s^2^(Fo^2^)+(0.0175P)^2^+1.9239P] where P=(Fo^2^+2Fc^2^)/3'
_refine_ls_weighting_scheme calc
_refine_ls_wR_factor_gt 0.0691
_refine_ls_wR_factor_ref 0.0699
_reflns_number_gt 4642
_reflns_number_total 5168
_reflns_threshold_expression >2sigma(I)
_cod_data_source_file ic901900g_si_002.cif
_cod_data_source_block 1
_cod_depositor_comments
;
The following automatic conversions were performed:
'_symmetry_cell_setting' value 'Triclinic' changed to 'triclinic'
according to '/home/saulius/struct/CIF-dictionaries/cif_core.dic'
dictionary named 'cif_core.dic' version 2.4.1 from 2010-06-29.

Automatic conversion script
Id: cif_fix_enum 1527 2010-12-29 10:47:43Z saulius 
;
_cod_database_code 4303917

loop_
_symmetry_equiv_pos_as_xyz
'x, y, z'
'-x, -y, -z'

loop_
_atom_site_label
_atom_site_type_symbol
_atom_site_fract_x
_atom_site_fract_y
_atom_site_fract_z
_atom_site_U_iso_or_equiv
_atom_site_adp_type
_atom_site_occupancy
_atom_site_symmetry_multiplicity
_atom_site_calc_flag
_atom_site_refinement_flags
_atom_site_disorder_assembly
_atom_site_disorder_group
Ru1 Ru 0.14574(3) 0.208968(19) 0.157304(16) 0.02014(7) Uani 1 1 d . . .
O1 O 0.2305(2) 0.34210(15) 0.19241(13) 0.0225(4) Uani 1 1 d . . .
O2 O 0.3546(2) 0.13888(16) 0.07944(14) 0.0277(4) Uani 1 1 d . . .
O3 O 0.0816(2) 0.29660(16) 0.04471(13) 0.0264(4) Uani 1 1 d . . .
O4 O 0.0526(2) 0.07897(16) 0.11469(13) 0.0265(4) Uani 1 1 d . . .
O5 O 0.2173(2) 0.11445(16) 0.26649(13) 0.0270(4) Uani 1 1 d . . .
N1 N -0.0347(2) 0.28831(18) 0.24149(15) 0.0199(5) Uani 1 1 d . . .
C1 C 0.5812(4) 0.1343(3) -0.0335(3) 0.0439(8) Uani 1 1 d . . .
H1A H 0.6373 0.1186 0.0201 0.066 Uiso 1 1 calc R . .
H1B H 0.6266 0.1898 -0.0755 0.066 Uiso 1 1 calc R . .
H1C H 0.5892 0.0636 -0.0690 0.066 Uiso 1 1 calc R . .
C2 C 0.4131(3) 0.1817(2) 0.0030(2) 0.0296(7) Uani 1 1 d . . .
C3 C 0.3323(4) 0.2657(3) -0.0490(2) 0.0323(7) Uani 1 1 d . . .
H3 H 0.3907 0.2913 -0.1046 0.039 Uiso 1 1 calc R . .
C4 C 0.1778(3) 0.3154(2) -0.02862(19) 0.0280(6) Uani 1 1 d . . .
C5 C 0.1106(4) 0.3994(3) -0.0968(2) 0.0411(8) Uani 1 1 d . . .
H5A H 0.0034 0.3911 -0.0985 0.062 Uiso 1 1 calc R . .
H5B H 0.1727 0.3853 -0.1604 0.062 Uiso 1 1 calc R . .
H5C H 0.1117 0.4768 -0.0761 0.062 Uiso 1 1 calc R . .
C6 C -0.0615(4) -0.0836(3) 0.1242(2) 0.0420(8) Uani 1 1 d . . .
H6A H -0.1717 -0.0486 0.1317 0.063 Uiso 1 1 calc R . .
H6B H -0.0504 -0.1562 0.1578 0.063 Uiso 1 1 calc R . .
H6C H -0.0194 -0.0969 0.0566 0.063 Uiso 1 1 calc R . .
C7 C 0.0256(3) -0.0058(2) 0.1646(2) 0.0263(6) Uani 1 1 d . . .
C8 C 0.0725(3) -0.0309(2) 0.2527(2) 0.0300(7) Uani 1 1 d . . .
H8 H 0.0369 -0.0933 0.2861 0.036 Uiso 1 1 calc R . .
C9 C 0.1645(3) 0.0250(2) 0.2960(2) 0.0286(6) Uani 1 1 d . . .
C10 C 0.2156(4) -0.0217(3) 0.3867(2) 0.0459(9) Uani 1 1 d . . .
H10A H 0.3252 -0.0585 0.3733 0.069 Uiso 1 1 calc R . .
H10B H 0.1523 -0.0776 0.4133 0.069 Uiso 1 1 calc R . .
H10C H 0.2025 0.0406 0.4325 0.069 Uiso 1 1 calc R . .
C11 C -0.1707(3) 0.2409(2) 0.27422(19) 0.0216(6) Uani 1 1 d . . .
C12 C -0.2583(3) 0.2161(2) 0.2086(2) 0.0292(6) Uani 1 1 d . . .
H12 H -0.2306 0.2334 0.1434 0.035 Uiso 1 1 calc R . .
C13 C -0.3864(4) 0.1659(3) 0.2389(3) 0.0392(8) Uani 1 1 d . . .
H13 H -0.4484 0.1502 0.1946 0.047 Uiso 1 1 calc R . .
C14 C -0.4239(3) 0.1389(3) 0.3322(3) 0.0406(8) Uani 1 1 d . . .
H14 H -0.5115 0.1039 0.3526 0.049 Uiso 1 1 calc R . .
C15 C -0.3352(3) 0.1620(3) 0.3970(2) 0.0383(8) Uani 1 1 d . . .
H15 H -0.3614 0.1423 0.4617 0.046 Uiso 1 1 calc R . .
C16 C -0.2084(3) 0.2137(2) 0.3684(2) 0.0292(6) Uani 1 1 d . . .
H16 H -0.1479 0.2303 0.4132 0.035 Uiso 1 1 calc R . .
C17 C 0.1295(3) 0.4181(2) 0.24331(18) 0.0196(5) Uani 1 1 d . . .
C18 C -0.0206(3) 0.3905(2) 0.27454(18) 0.0196(5) Uani 1 1 d . . .
C19 C -0.1361(3) 0.4665(2) 0.33448(18) 0.0215(6) Uani 1 1 d . . .
H19 H -0.2356 0.4476 0.3555 0.026 Uiso 1 1 calc R . .
C20 C -0.1042(3) 0.5669(2) 0.36188(18) 0.0220(6) Uani 1 1 d . . .
C21 C 0.0451(3) 0.5939(2) 0.32639(19) 0.0232(6) Uani 1 1 d . . .
H21 H 0.0643 0.6654 0.3441 0.028 Uiso 1 1 calc R . .
C22 C 0.1617(3) 0.5249(2) 0.26927(18) 0.0205(5) Uani 1 1 d . . .
C23 C -0.2216(3) 0.6523(2) 0.4272(2) 0.0258(6) Uani 1 1 d . . .
C24 C -0.3674(3) 0.6041(3) 0.4657(2) 0.0392(8) Uani 1 1 d . . .
H24A H -0.4167 0.5869 0.4127 0.059 Uiso 1 1 calc R . .
H24B H -0.4401 0.6602 0.5081 0.059 Uiso 1 1 calc R . .
H24C H -0.3390 0.5342 0.5009 0.059 Uiso 1 1 calc R . .
C25 C -0.1498(4) 0.6799(3) 0.5121(2) 0.0400(8) Uani 1 1 d . . .
H25A H -0.1131 0.6092 0.5440 0.060 Uiso 1 1 calc R . .
H25B H -0.2282 0.7298 0.5567 0.060 Uiso 1 1 calc R . .
H25C H -0.0621 0.7184 0.4898 0.060 Uiso 1 1 calc R . .
C26 C -0.2693(4) 0.7610(3) 0.3733(2) 0.0398(8) Uani 1 1 d . . .
H26A H -0.1775 0.7947 0.3500 0.060 Uiso 1 1 calc R . .
H26B H -0.3452 0.8152 0.4158 0.060 Uiso 1 1 calc R . .
H26C H -0.3158 0.7430 0.3194 0.060 Uiso 1 1 calc R . .
C27 C 0.3185(3) 0.5578(2) 0.2298(2) 0.0246(6) Uani 1 1 d . . .
C28 C 0.3306(3) 0.6729(2) 0.2686(2) 0.0334(7) Uani 1 1 d . . .
H28A H 0.2492 0.7317 0.2497 0.050 Uiso 1 1 calc R . .
H28B H 0.4327 0.6911 0.2429 0.050 Uiso 1 1 calc R . .
H28C H 0.3176 0.6700 0.3380 0.050 Uiso 1 1 calc R . .
C29 C 0.3359(4) 0.5641(3) 0.1210(2) 0.0358(7) Uani 1 1 d . . .
H29A H 0.3256 0.4909 0.0956 0.054 Uiso 1 1 calc R . .
H29B H 0.4384 0.5812 0.0946 0.054 Uiso 1 1 calc R . .
H29C H 0.2549 0.6242 0.1034 0.054 Uiso 1 1 calc R . .
C30 C 0.4511(3) 0.4693(3) 0.2573(2) 0.0344(7) Uani 1 1 d . . .
H30A H 0.4380 0.4636 0.3266 0.052 Uiso 1 1 calc R . .
H30B H 0.5506 0.4925 0.2330 0.052 Uiso 1 1 calc R . .
H30C H 0.4496 0.3952 0.2299 0.052 Uiso 1 1 calc R . .

loop_
_atom_site_aniso_label
_atom_site_aniso_U_11
_atom_site_aniso_U_22
_atom_site_aniso_U_33
_atom_site_aniso_U_23
_atom_site_aniso_U_13
_atom_site_aniso_U_12
Ru1 0.02267(12) 0.01854(12) 0.01961(12) -0.00109(8) -0.00149(8) -0.00658(8)
O1 0.0214(9) 0.0220(10) 0.0239(10) -0.0010(8) -0.0007(8) -0.0064(8)
O2 0.0281(10) 0.0225(10) 0.0295(11) -0.0023(8) 0.0032(8) -0.0044(8)
O3 0.0299(10) 0.0269(11) 0.0243(10) 0.0019(8) -0.0049(8) -0.0099(8)
O4 0.0340(11) 0.0229(10) 0.0238(10) -0.0037(8) -0.0032(8) -0.0097(8)
O5 0.0291(10) 0.0259(10) 0.0280(11) 0.0051(8) -0.0066(8) -0.0088(8)
N1 0.0217(11) 0.0207(11) 0.0193(11) 0.0009(9) -0.0045(9) -0.0085(9)
C1 0.0351(17) 0.0337(18) 0.054(2) -0.0017(16) 0.0157(16) -0.0042(14)
C2 0.0311(15) 0.0232(15) 0.0341(17) -0.0072(13) 0.0039(13) -0.0118(12)
C3 0.0385(17) 0.0329(17) 0.0262(16) 0.0017(13) 0.0032(13) -0.0164(14)
C4 0.0396(17) 0.0273(15) 0.0212(14) -0.0008(12) -0.0060(12) -0.0158(13)
C5 0.051(2) 0.045(2) 0.0287(17) 0.0116(15) -0.0088(15) -0.0141(16)
C6 0.058(2) 0.0336(18) 0.0415(19) -0.0021(15) -0.0103(16) -0.0239(16)
C7 0.0277(15) 0.0220(15) 0.0280(15) -0.0041(12) 0.0015(12) -0.0066(12)
C8 0.0338(16) 0.0229(15) 0.0338(17) 0.0023(12) -0.0017(13) -0.0107(12)
C9 0.0298(15) 0.0250(15) 0.0307(16) 0.0060(12) -0.0036(12) -0.0065(12)
C10 0.061(2) 0.043(2) 0.044(2) 0.0177(16) -0.0220(17) -0.0231(17)
C11 0.0179(13) 0.0178(13) 0.0288(15) -0.0028(11) -0.0015(11) -0.0044(10)
C12 0.0252(14) 0.0305(16) 0.0330(16) -0.0022(13) -0.0092(12) -0.0035(12)
C13 0.0287(16) 0.0363(18) 0.057(2) -0.0082(16) -0.0153(15) -0.0095(14)
C14 0.0244(15) 0.0347(18) 0.063(2) 0.0008(16) 0.0026(15) -0.0155(14)
C15 0.0321(17) 0.0367(18) 0.0432(19) 0.0099(15) 0.0041(14) -0.0096(14)
C16 0.0235(14) 0.0330(16) 0.0310(16) 0.0032(13) -0.0032(12) -0.0070(12)
C17 0.0238(13) 0.0195(13) 0.0163(13) 0.0011(10) -0.0045(11) -0.0050(11)
C18 0.0212(13) 0.0219(14) 0.0179(13) 0.0027(10) -0.0065(10) -0.0068(11)
C19 0.0192(13) 0.0270(15) 0.0195(13) 0.0019(11) -0.0038(10) -0.0072(11)
C20 0.0213(13) 0.0245(14) 0.0205(14) 0.0000(11) -0.0045(11) -0.0038(11)
C21 0.0272(14) 0.0202(14) 0.0247(14) -0.0006(11) -0.0062(11) -0.0085(11)
C22 0.0220(13) 0.0220(14) 0.0195(13) 0.0025(11) -0.0049(11) -0.0080(11)
C23 0.0240(14) 0.0274(15) 0.0258(15) -0.0040(12) -0.0024(11) -0.0051(12)
C24 0.0319(16) 0.0411(19) 0.0410(19) -0.0139(15) 0.0092(14) -0.0100(14)
C25 0.0381(18) 0.049(2) 0.0320(17) -0.0170(15) -0.0055(14) -0.0027(15)
C26 0.0361(17) 0.0328(18) 0.0436(19) 0.0010(15) 0.0000(15) 0.0053(14)
C27 0.0228(14) 0.0234(14) 0.0287(15) -0.0016(12) -0.0018(11) -0.0093(11)
C28 0.0284(15) 0.0293(16) 0.0436(18) -0.0044(14) 0.0008(13) -0.0139(13)
C29 0.0377(17) 0.0402(18) 0.0322(17) 0.0003(14) 0.0028(14) -0.0219(14)
C30 0.0226(14) 0.0325(17) 0.050(2) -0.0019(14) -0.0094(14) -0.0081(13)

loop_
_atom_type_symbol
_atom_type_description
_atom_type_scat_dispersion_real
_atom_type_scat_dispersion_imag
_atom_type_scat_source
C C 0.0030 0.0020 'International Tables Vol C Tables 4.2.6.8 and 6.1.1.4'
H H 0.0000 0.0000 'International Tables Vol C Tables 4.2.6.8 and 6.1.1.4'
N N 0.0060 0.0030 'International Tables Vol C Tables 4.2.6.8 and 6.1.1.4'
O O 0.0110 0.0060 'International Tables Vol C Tables 4.2.6.8 and 6.1.1.4'
Ru Ru -1.2590 0.8360 'International Tables Vol C Tables 4.2.6.8 and 6.1.1.4'

loop_
_geom_angle_atom_site_label_1
_geom_angle_atom_site_label_2
_geom_angle_atom_site_label_3
_geom_angle
_geom_angle_site_symmetry_1
_geom_angle_site_symmetry_3
_geom_angle_publ_flag
N1 Ru1 O1 80.46(8) . . ?
N1 Ru1 O3 91.78(8) . . ?
O1 Ru1 O3 88.47(7) . . ?
N1 Ru1 O5 90.91(8) . . ?
O1 Ru1 O5 92.95(8) . . ?
O3 Ru1 O5 177.13(8) . . ?
N1 Ru1 O2 171.22(8) . . ?
O1 Ru1 O2 91.42(7) . . ?
O3 Ru1 O2 91.33(8) . . ?
O5 Ru1 O2 86.14(8) . . ?
N1 Ru1 O4 99.10(8) . . ?
O1 Ru1 O4 176.24(8) . . ?
O3 Ru1 O4 87.81(8) . . ?
O5 Ru1 O4 90.79(8) . . ?
O2 Ru1 O4 89.22(8) . . ?
C17 O1 Ru1 114.13(15) . . ?
C2 O2 Ru1 123.12(18) . . ?
C4 O3 Ru1 123.36(18) . . ?
C7 O4 Ru1 124.94(18) . . ?
C9 O5 Ru1 122.95(18) . . ?
C18 N1 C11 120.7(2) . . ?
C18 N1 Ru1 115.46(17) . . ?
C11 N1 Ru1 123.70(17) . . ?
C2 C1 H1A 109.5 . . ?
C2 C1 H1B 109.5 . . ?
H1A C1 H1B 109.5 . . ?
C2 C1 H1C 109.5 . . ?
H1A C1 H1C 109.5 . . ?
H1B C1 H1C 109.5 . . ?
O2 C2 C3 124.9(3) . . ?
O2 C2 C1 115.7(3) . . ?
C3 C2 C1 119.4(3) . . ?
C4 C3 C2 127.4(3) . . ?
C4 C3 H3 116.3 . . ?
C2 C3 H3 116.3 . . ?
O3 C4 C3 125.9(3) . . ?
O3 C4 C5 114.9(3) . . ?
C3 C4 C5 119.2(3) . . ?
C4 C5 H5A 109.5 . . ?
C4 C5 H5B 109.5 . . ?
H5A C5 H5B 109.5 . . ?
C4 C5 H5C 109.5 . . ?
H5A C5 H5C 109.5 . . ?
H5B C5 H5C 109.5 . . ?
C7 C6 H6A 109.5 . . ?
C7 C6 H6B 109.5 . . ?
H6A C6 H6B 109.5 . . ?
C7 C6 H6C 109.5 . . ?
H6A C6 H6C 109.5 . . ?
H6B C6 H6C 109.5 . . ?
O4 C7 C8 124.6(3) . . ?
O4 C7 C6 116.0(3) . . ?
C8 C7 C6 119.4(3) . . ?
C9 C8 C7 126.9(3) . . ?
C9 C8 H8 116.5 . . ?
C7 C8 H8 116.5 . . ?
O5 C9 C8 126.9(3) . . ?
O5 C9 C10 113.9(3) . . ?
C8 C9 C10 119.2(3) . . ?
C9 C10 H10A 109.5 . . ?
C9 C10 H10B 109.5 . . ?
H10A C10 H10B 109.5 . . ?
C9 C10 H10C 109.5 . . ?
H10A C10 H10C 109.5 . . ?
H10B C10 H10C 109.5 . . ?
C16 C11 C12 120.5(3) . . ?
C16 C11 N1 120.5(2) . . ?
C12 C11 N1 118.9(2) . . ?
C13 C12 C11 119.4(3) . . ?
C13 C12 H12 120.3 . . ?
C11 C12 H12 120.3 . . ?
C14 C13 C12 120.2(3) . . ?
C14 C13 H13 119.9 . . ?
C12 C13 H13 119.9 . . ?
C13 C14 C15 120.3(3) . . ?
C13 C14 H14 119.9 . . ?
C15 C14 H14 119.9 . . ?
C14 C15 C16 120.4(3) . . ?
C14 C15 H15 119.8 . . ?
C16 C15 H15 119.8 . . ?
C11 C16 C15 119.3(3) . . ?
C11 C16 H16 120.4 . . ?
C15 C16 H16 120.4 . . ?
O1 C17 C22 123.4(2) . . ?
O1 C17 C18 116.5(2) . . ?
C22 C17 C18 120.0(2) . . ?
N1 C18 C19 126.7(2) . . ?
N1 C18 C17 113.0(2) . . ?
C19 C18 C17 120.3(2) . . ?
C20 C19 C18 119.8(2) . . ?
C20 C19 H19 120.1 . . ?
C18 C19 H19 120.1 . . ?
C19 C20 C21 118.5(2) . . ?
C19 C20 C23 122.9(2) . . ?
C21 C20 C23 118.6(2) . . ?
C22 C21 C20 124.9(2) . . ?
C22 C21 H21 117.5 . . ?
C20 C21 H21 117.5 . . ?
C21 C22 C17 116.4(2) . . ?
C21 C22 C27 123.7(2) . . ?
C17 C22 C27 119.9(2) . . ?
C20 C23 C26 110.1(2) . . ?
C20 C23 C24 111.2(2) . . ?
C26 C23 C24 108.3(2) . . ?
C20 C23 C25 109.6(2) . . ?
C26 C23 C25 109.8(3) . . ?
C24 C23 C25 107.9(2) . . ?
C23 C24 H24A 109.5 . . ?
C23 C24 H24B 109.5 . . ?
H24A C24 H24B 109.5 . . ?
C23 C24 H24C 109.5 . . ?
H24A C24 H24C 109.5 . . ?
H24B C24 H24C 109.5 . . ?
C23 C25 H25A 109.5 . . ?
C23 C25 H25B 109.5 . . ?
H25A C25 H25B 109.5 . . ?
C23 C25 H25C 109.5 . . ?
H25A C25 H25C 109.5 . . ?
H25B C25 H25C 109.5 . . ?
C23 C26 H26A 109.5 . . ?
C23 C26 H26B 109.5 . . ?
H26A C26 H26B 109.5 . . ?
C23 C26 H26C 109.5 . . ?
H26A C26 H26C 109.5 . . ?
H26B C26 H26C 109.5 . . ?
C28 C27 C22 111.3(2) . . ?
C28 C27 C30 107.9(2) . . ?
C22 C27 C30 110.4(2) . . ?
C28 C27 C29 109.0(2) . . ?
C22 C27 C29 108.7(2) . . ?
C30 C27 C29 109.5(2) . . ?
C27 C28 H28A 109.5 . . ?
C27 C28 H28B 109.5 . . ?
H28A C28 H28B 109.5 . . ?
C27 C28 H28C 109.5 . . ?
H28A C28 H28C 109.5 . . ?
H28B C28 H28C 109.5 . . ?
C27 C29 H29A 109.5 . . ?
C27 C29 H29B 109.5 . . ?
H29A C29 H29B 109.5 . . ?
C27 C29 H29C 109.5 . . ?
H29A C29 H29C 109.5 . . ?
H29B C29 H29C 109.5 . . ?
C27 C30 H30A 109.5 . . ?
C27 C30 H30B 109.5 . . ?
H30A C30 H30B 109.5 . . ?
C27 C30 H30C 109.5 . . ?
H30A C30 H30C 109.5 . . ?
H30B C30 H30C 109.5 . . ?

loop_
_geom_bond_atom_site_label_1
_geom_bond_atom_site_label_2
_geom_bond_distance
_geom_bond_site_symmetry_2
_geom_bond_publ_flag
Ru1 N1 1.937(2) . ?
Ru1 O1 1.9897(18) . ?
Ru1 O3 2.0070(19) . ?
Ru1 O5 2.0274(19) . ?
Ru1 O2 2.0364(18) . ?
Ru1 O4 2.0395(18) . ?
O1 C17 1.291(3) . ?
O2 C2 1.267(3) . ?
O3 C4 1.278(3) . ?
O4 C7 1.261(3) . ?
O5 C9 1.280(3) . ?
N1 C18 1.354(3) . ?
N1 C11 1.431(3) . ?
C1 C2 1.503(4) . ?
C1 H1A 0.9800 . ?
C1 H1B 0.9800 . ?
C1 H1C 0.9800 . ?
C2 C3 1.399(4) . ?
C3 C4 1.376(4) . ?
C3 H3 0.9500 . ?
C4 C5 1.499(4) . ?
C5 H5A 0.9800 . ?
C5 H5B 0.9800 . ?
C5 H5C 0.9800 . ?
C6 C7 1.496(4) . ?
C6 H6A 0.9800 . ?
C6 H6B 0.9800 . ?
C6 H6C 0.9800 . ?
C7 C8 1.402(4) . ?
C8 C9 1.374(4) . ?
C8 H8 0.9500 . ?
C9 C10 1.508(4) . ?
C10 H10A 0.9800 . ?
C10 H10B 0.9800 . ?
C10 H10C 0.9800 . ?
C11 C16 1.377(4) . ?
C11 C12 1.386(4) . ?
C12 C13 1.384(4) . ?
C12 H12 0.9500 . ?
C13 C14 1.365(5) . ?
C13 H13 0.9500 . ?
C14 C15 1.377(5) . ?
C14 H14 0.9500 . ?
C15 C16 1.380(4) . ?
C15 H15 0.9500 . ?
C16 H16 0.9500 . ?
C17 C22 1.429(4) . ?
C17 C18 1.427(4) . ?
C18 C19 1.416(4) . ?
C19 C20 1.363(4) . ?
C19 H19 0.9500 . ?
C20 C21 1.429(4) . ?
C20 C23 1.523(4) . ?
C21 C22 1.359(4) . ?
C21 H21 0.9500 . ?
C22 C27 1.528(4) . ?
C23 C26 1.525(4) . ?
C23 C24 1.526(4) . ?
C23 C25 1.532(4) . ?
C24 H24A 0.9800 . ?
C24 H24B 0.9800 . ?
C24 H24C 0.9800 . ?
C25 H25A 0.9800 . ?
C25 H25B 0.9800 . ?
C25 H25C 0.9800 . ?
C26 H26A 0.9800 . ?
C26 H26B 0.9800 . ?
C26 H26C 0.9800 . ?
C27 C28 1.524(4) . ?
C27 C30 1.531(4) . ?
C27 C29 1.538(4) . ?
C28 H28A 0.9800 . ?
C28 H28B 0.9800 . ?
C28 H28C 0.9800 . ?
C29 H29A 0.9800 . ?
C29 H29B 0.9800 . ?
C29 H29C 0.9800 . ?
C30 H30A 0.9800 . ?
C30 H30B 0.9800 . ?
C30 H30C 0.9800 . ?

loop_
_geom_torsion_atom_site_label_1
_geom_torsion_atom_site_label_2
_geom_torsion_atom_site_label_3
_geom_torsion_atom_site_label_4
_geom_torsion
_geom_torsion_site_symmetry_1
_geom_torsion_site_symmetry_2
_geom_torsion_site_symmetry_3
_geom_torsion_site_symmetry_4
_geom_torsion_publ_flag
N1 Ru1 O1 C17 -5.84(17) . . . . ?
O3 Ru1 O1 C17 86.22(17) . . . . ?
O5 Ru1 O1 C17 -96.27(17) . . . . ?
O2 Ru1 O1 C17 177.52(17) . . . . ?
O4 Ru1 O1 C17 77.7(12) . . . . ?
N1 Ru1 O2 C2 -90.4(6) . . . . ?
O1 Ru1 O2 C2 -68.1(2) . . . . ?
O3 Ru1 O2 C2 20.4(2) . . . . ?
O5 Ru1 O2 C2 -161.0(2) . . . . ?
O4 Ru1 O2 C2 108.2(2) . . . . ?
N1 Ru1 O3 C4 153.3(2) . . . . ?
O1 Ru1 O3 C4 72.9(2) . . . . ?
O5 Ru1 O3 C4 -46.8(16) . . . . ?
O2 Ru1 O3 C4 -18.5(2) . . . . ?
O4 Ru1 O3 C4 -107.6(2) . . . . ?
N1 Ru1 O4 C7 -75.2(2) . . . . ?
O1 Ru1 O4 C7 -158.1(11) . . . . ?
O3 Ru1 O4 C7 -166.7(2) . . . . ?
O5 Ru1 O4 C7 15.8(2) . . . . ?
O2 Ru1 O4 C7 102.0(2) . . . . ?
N1 Ru1 O5 C9 82.6(2) . . . . ?
O1 Ru1 O5 C9 163.1(2) . . . . ?
O3 Ru1 O5 C9 -77.3(16) . . . . ?
O2 Ru1 O5 C9 -105.7(2) . . . . ?
O4 Ru1 O5 C9 -16.5(2) . . . . ?
O1 Ru1 N1 C18 4.39(17) . . . . ?
O3 Ru1 N1 C18 -83.76(18) . . . . ?
O5 Ru1 N1 C18 97.23(18) . . . . ?
O2 Ru1 N1 C18 27.0(7) . . . . ?
O4 Ru1 N1 C18 -171.83(17) . . . . ?
O1 Ru1 N1 C11 -170.7(2) . . . . ?
O3 Ru1 N1 C11 101.2(2) . . . . ?
O5 Ru1 N1 C11 -77.8(2) . . . . ?
O2 Ru1 N1 C11 -148.1(5) . . . . ?
O4 Ru1 N1 C11 13.1(2) . . . . ?
Ru1 O2 C2 C3 -14.5(4) . . . . ?
Ru1 O2 C2 C1 167.1(2) . . . . ?
O2 C2 C3 C4 -1.0(5) . . . . ?
C1 C2 C3 C4 177.3(3) . . . . ?
Ru1 O3 C4 C3 10.8(4) . . . . ?
Ru1 O3 C4 C5 -169.58(19) . . . . ?
C2 C3 C4 O3 3.3(5) . . . . ?
C2 C3 C4 C5 -176.4(3) . . . . ?
Ru1 O4 C7 C8 -8.1(4) . . . . ?
Ru1 O4 C7 C6 172.5(2) . . . . ?
O4 C7 C8 C9 -5.6(5) . . . . ?
C6 C7 C8 C9 173.7(3) . . . . ?
Ru1 O5 C9 C8 10.3(4) . . . . ?
Ru1 O5 C9 C10 -171.3(2) . . . . ?
C7 C8 C9 O5 4.3(5) . . . . ?
C7 C8 C9 C10 -174.0(3) . . . . ?
C18 N1 C11 C16 -62.8(3) . . . . ?
Ru1 N1 C11 C16 112.0(3) . . . . ?
C18 N1 C11 C12 121.3(3) . . . . ?
Ru1 N1 C11 C12 -63.9(3) . . . . ?
C16 C11 C12 C13 1.4(4) . . . . ?
N1 C11 C12 C13 177.3(3) . . . . ?
C11 C12 C13 C14 -1.4(5) . . . . ?
C12 C13 C14 C15 0.4(5) . . . . ?
C13 C14 C15 C16 0.6(5) . . . . ?
C12 C11 C16 C15 -0.4(4) . . . . ?
N1 C11 C16 C15 -176.2(3) . . . . ?
C14 C15 C16 C11 -0.6(5) . . . . ?
Ru1 O1 C17 C22 -174.25(19) . . . . ?
Ru1 O1 C17 C18 6.3(3) . . . . ?
C11 N1 C18 C19 -6.7(4) . . . . ?
Ru1 N1 C18 C19 178.1(2) . . . . ?
C11 N1 C18 C17 172.8(2) . . . . ?
Ru1 N1 C18 C17 -2.4(3) . . . . ?
O1 C17 C18 N1 -2.6(3) . . . . ?
C22 C17 C18 N1 177.9(2) . . . . ?
O1 C17 C18 C19 176.9(2) . . . . ?
C22 C17 C18 C19 -2.6(4) . . . . ?
N1 C18 C19 C20 180.0(2) . . . . ?
C17 C18 C19 C20 0.5(4) . . . . ?
C18 C19 C20 C21 1.9(4) . . . . ?
C18 C19 C20 C23 -179.2(2) . . . . ?
C19 C20 C21 C22 -2.5(4) . . . . ?
C23 C20 C21 C22 178.6(3) . . . . ?
C20 C21 C22 C17 0.4(4) . . . . ?
C20 C21 C22 C27 177.9(2) . . . . ?
O1 C17 C22 C21 -177.4(2) . . . . ?
C18 C17 C22 C21 2.1(4) . . . . ?
O1 C17 C22 C27 5.0(4) . . . . ?
C18 C17 C22 C27 -175.5(2) . . . . ?
C19 C20 C23 C26 -113.3(3) . . . . ?
C21 C20 C23 C26 65.6(3) . . . . ?
C19 C20 C23 C24 6.7(4) . . . . ?
C21 C20 C23 C24 -174.3(3) . . . . ?
C19 C20 C23 C25 125.9(3) . . . . ?
C21 C20 C23 C25 -55.2(3) . . . . ?
C21 C22 C27 C28 4.3(4) . . . . ?
C17 C22 C27 C28 -178.3(2) . . . . ?
C21 C22 C27 C30 124.0(3) . . . . ?
C17 C22 C27 C30 -58.6(3) . . . . ?
C21 C22 C27 C29 -115.8(3) . . . . ?
C17 C22 C27 C29 61.6(3) . . . . ?
